data_1557565
loop_
_publ_author_name
'Butts, Craig P.'
'Eberson, Lennart'
'Fulton, Karen L.'
'Hartshorn, Michael P.'
'Jamieson, Geoffrey B.'
'Robinson, Ward T.'

_publ_section_title
;
 Photochemical Nitration by Tetranitromethane, Part XXXI. The
 Photochemical Reaction of 1,2,3,4-Tetramethylbenzene and
 Tetranitromethane
;
_journal_name_full 'Acta Chemica Scandinavica'
_journal_page_first 735
_journal_page_last 744
_journal_paper_doi 10.3891/acta.chem.scand.50-0735
_journal_volume 50
_journal_year 1996
_chemical_formula_sum 'C11 H14 N4 O8'
_chemical_formula_weight 330.26
_chemical_name_common
;
1, 2, 3, 4-Tetramethyl-r-3-nitro-c-6-trinitromethylcyclo-hexa-1,4-diene
;
_space_group_IT_number 15
_space_group_name_Hall '-C 2yc'
_space_group_name_H-M_alt 'C 1 2/c 1'
_symmetry_cell_setting monoclinic
_symmetry_Int_Tables_number 15
_symmetry_space_group_name_Hall '-C 2yc'
_symmetry_space_group_name_H-M 'C 1 2/c 1'
_cell_angle_alpha 90.
_cell_angle_beta 94.90(1)
_cell_angle_gamma 90.
_cell_formula_units_Z 8
_cell_length_a 8.317(1)
_cell_length_b 10.277(2)
_cell_length_c 33.100(2)
_cell_volume 2818.8(7)
_diffrn_ambient_temperature 151
_diffrn_radiation_probe x-ray
_diffrn_radiation_type MoK\a
_diffrn_radiation_wavelength 0.71069
_exptl_absorpt_coefficient_mu 0.134
_exptl_crystal_density_diffrn 1.556
_refine_ls_number_reflns 805
_refine_ls_R_factor_gt 0.038
_refine_ls_wR_factor_gt 0.044
_cod_data_source_file Acta-Chem-Scand-1996-50-735-1.cif
_cod_data_source_block 1
_cod_original_sg_symbol_H-M 'C 2/c'
_cod_database_code 1557565

loop_
_space_group_symop_id
_space_group_symop_operation_xyz
1 x,y,z
2 -x,y,1/2-z
3 -x,-y,-z
4 x,-y,1/2+z
5 1/2+x,1/2+y,z
6 1/2-x,1/2+y,1/2-z
7 1/2-x,1/2-y,-z
8 1/2+x,1/2-y,1/2+z

loop_
_atom_site_label
_atom_site_type_symbol
_atom_site_thermal_displace_type
_atom_site_fract_x
_atom_site_fract_y
_atom_site_fract_z
_atom_site_occupancy
_atom_site_U_iso_or_equiv
_atom_site_calc_flag
_atom_site_refinement_flags
_atom_site_disorder_assembly
_atom_site_disorder_group
O11 O Uiso -0.3021(3) -0.0650(2) 0.24090(10) 1.000 0.0610(10) . . . .
O12 O Uiso -0.2049(3) 0.0329(2) 0.19150(10) 1.000 0.0390(10) . . . .
O21 O Uiso -0.2719(3) 0.1232(2) 0.10310(10) 1.000 0.0370(10) . . . .
O22 O Uiso -0.0204(3) 0.0660(2) 0.11630(10) 1.000 0.0400(10) . . . .
O31 O Uiso 0.0128(3) -0.1954(2) 0.04520(10) 1.000 0.0420(10) . . . .
O32 O Uiso 0.0589(3) 0.0123(3) 0.04180(10) 1.000 0.0420(10) . . . .
O41 O Uiso -0.3273(3) -0.0996(2) 0.00760(10) 1.000 0.0330(10) . . . .
O42 O Uiso -0.2880(3) 0.1050(2) 0.02260(10) 1.000 0.0390(10) . . . .
N1 N Uiso -0.2676(3) -0.0601(3) 0.20630(10) 1.000 0.0300(10) . . . .
N2 N Uiso -0.1531(4) 0.0589(3) 0.09770(10) 1.000 0.0290(10) . . . .
N3 N Uiso -0.0188(3) -0.0812(3) 0.05090(10) 1.000 0.0300(10) . . . .
N4 N Uiso -0.2778(3) -0.0104(3) 0.02940(10) 1.000 0.0280(10) . . . .
C1 C Uiso -0.4108(4) -0.1365(3) 0.10620(10) 1.000 0.0200(10) . . . .
C2 C Uiso -0.4313(3) -0.1356(3) 0.14570(10) 1.000 0.0190(10) . . . .
C3 C Uiso -0.3040(4) -0.1817(3) 0.17750(10) 1.000 0.0220(10) . . . .
C4 C Uiso -0.1458(4) -0.2151(3) 0.16190(10) 1.000 0.0240(10) . . . .
C5 C Uiso -0.1268(4) -0.2152(3) 0.12290(10) 1.000 0.0230(10) . . . .
C6 C Uiso -0.2514(4) -0.1702(3) 0.09060(10) 1.000 0.0200(10) . . . .
C7 C Uiso -0.5490(3) -0.1088(3) 0.07480(10) 1.000 0.0310(10) . . . .
C8 C Uiso -0.5914(3) -0.0977(3) 0.16130(10) 1.000 0.0320(10) . . . .
C9 C Uiso -0.3675(4) -0.2901(3) 0.20300(10) 1.000 0.0320(10) . . . .
C10 C Uiso -0.0103(3) 0.2515(3) 0.19280(10) 1.000 0.0370(10) . . . .
C11 C Uiso -0.1798(4) -0.0534(3) 0.06850(10) 1.000 0.0210(10) . . . .

loop_
_atom_type_symbol
_atom_type_description
_atom_type_scat_dispersion_real
_atom_type_scat_dispersion_imag
_atom_type_scat_source
C C 0.0033 0.0016 ' International Tables Vol C Tables 4.2.6.8 and 6.1.1.4'
N N 0.0061 0.0033 ' International Tables Vol C Tables 4.2.6.8 and 6.1.1.4'
O O 0.0106 0.0060 ' International Tables Vol C Tables 4.2.6.8 and 6.1.1.4'

loop_
_geom_angle_atom_site_label_1
_geom_angle_atom_site_label_2
_geom_angle_atom_site_label_3
_geom_angle
_geom_angle_site_symmetry_1
_geom_angle_site_symmetry_2
_geom_angle_site_symmetry_3
_geom_angle_publ_flag
O11 N1 O12 124.2(3) . . . yes
O11 N1 C3 119.3(3) . . . yes
O12 N1 C3 116.4(3) . . . yes
O21 N2 O22 127.3(3) . . . yes
O21 N2 C11 115.7(3) . . . yes
O22 N2 C11 116.5(3) . . . yes
O31 N3 O32 126.7(3) . . . yes
O31 N3 C11 116.4(3) . . . yes
O32 N3 C11 116.7(3) . . . yes
O41 N4 O42 127.9(3) . . . yes
O41 N4 C11 114.3(3) . . . yes
O42 N4 C11 117.6(3) . . . yes
C2 C1 C6 121.9(3) . . . no
C2 C1 C7 121.4(3) . . . no
C6 C1 C7 116.7(3) . . . no
C1 C2 C3 122.9(3) . . . no
C1 C2 C8 121.6(3) . . . no
C3 C2 C8 115.3(3) . . . no
N1 C3 C2 105.0(2) . . . yes
N1 C3 C4 105.1(2) . . . yes
N1 C3 C9 107.6(3) . . . yes
C2 C3 C4 114.7(3) . . . no
C2 C3 C9 111.2(3) . . . no
C4 C3 C9 112.4(3) . . . no
C3 C4 C5 121.6(3) . . . no
C4 C5 C6 124.6(3) . . . no
C1 C6 C5 113.8(3) . . . no
C1 C6 C11 111.7(3) . . . no
C5 C6 C11 107.8(3) . . . no
C3 C9 C10 88.1(3) . . 5_445 no
N2 C11 N3 107.5(3) . . . yes
N2 C11 N4 111.0(3) . . . yes
N2 C11 C6 109.3(3) . . . yes
N3 C11 N4 98.7(2) . . . yes
N3 C11 C6 114.7(3) . . . yes
N4 C11 C6 115.0(3) . . . yes

loop_
_geom_bond_atom_site_label_1
_geom_bond_atom_site_label_2
_geom_bond_distance
_geom_bond_site_symmetry_1
_geom_bond_site_symmetry_2
_geom_bond_publ_flag
O11 N1 1.205(5) . . yes
O12 N1 1.212(4) . . yes
O21 N2 1.215(4) . . yes
O22 N2 1.219(4) . . yes
O31 N3 1.221(4) . . yes
O32 N3 1.210(4) . . yes
O41 N4 1.217(4) . . yes
O42 N4 1.209(4) . . yes
N1 C3 1.585(4) . . yes
N2 C11 1.510(4) . . yes
N3 C11 1.532(4) . . yes
N4 C11 1.534(5) . . yes
C1 C2 1.333(5) . . no
C1 C6 1.504(5) . . no
C1 C7 1.509(4) . . no
C2 C3 1.504(4) . . no
C2 C8 1.520(4) . . no
C3 C4 1.494(5) . . no
C3 C9 1.519(5) . . no
C4 C5 1.314(5) . . no
C5 C6 1.497(5) . . no
C6 C11 1.551(5) . . no
C9 C10 1.280(4) . 5_445 no

loop_
_geom_torsion_atom_site_label_1
_geom_torsion_atom_site_label_2
_geom_torsion_atom_site_label_3
_geom_torsion_atom_site_label_4
_geom_torsion
_geom_torsion_site_symmetry_1
_geom_torsion_site_symmetry_2
_geom_torsion_site_symmetry_3
_geom_torsion_site_symmetry_4
_geom_torsion_publ_flag
O11 N1 C3 C2 113.9(3) . . . . no
O11 N1 C3 C4 -124.7(3) . . . . no
O11 N1 C3 C9 -4.7(4) . . . . no
O12 N1 C3 C2 -66.5(3) . . . . no
O12 N1 C3 C4 55.0(3) . . . . no
O12 N1 C3 C9 175.0(3) . . . . no
O21 N2 C11 N3 154.5(3) . . . . no
O21 N2 C11 N4 47.5(4) . . . . no
O21 N2 C11 C6 -80.4(4) . . . . no
O22 N2 C11 N3 -33.2(4) . . . . no
O22 N2 C11 N4 -140.2(3) . . . . no
O22 N2 C11 C6 91.9(4) . . . . no
O31 N3 C11 N2 142.6(3) . . . . no
O31 N3 C11 N4 -102.1(3) . . . . no
O31 N3 C11 C6 20.8(4) . . . . no
O32 N3 C11 N2 -41.8(4) . . . . no
O32 N3 C11 N4 73.5(4) . . . . no
O32 N3 C11 C6 -163.7(3) . . . . no
O41 N4 C11 N2 -168.0(3) . . . . no
O41 N4 C11 N3 79.4(3) . . . . no
O41 N4 C11 C6 -43.2(4) . . . . no
O42 N4 C11 N2 16.6(4) . . . . no
O42 N4 C11 N3 -96.0(3) . . . . no
O42 N4 C11 C6 141.4(3) . . . . no
C6 C1 C2 C3 -6.8(5) . . . . no
C6 C1 C2 C8 178.2(3) . . . . no
C7 C1 C2 C3 170.7(3) . . . . no
C7 C1 C2 C8 -4.3(5) . . . . no
C2 C1 C6 C5 6.1(4) . . . . no
C2 C1 C6 C11 -116.2(3) . . . . no
C7 C1 C6 C5 -171.6(3) . . . . no
C7 C1 C6 C11 66.1(4) . . . . no
C1 C2 C3 N1 121.2(3) . . . . no
C1 C2 C3 C4 6.4(4) . . . . no
C1 C2 C3 C9 -122.7(3) . . . . no
C8 C2 C3 N1 -63.5(3) . . . . no
C8 C2 C3 C4 -178.4(3) . . . . no
C8 C2 C3 C9 52.6(4) . . . . no
N1 C3 C4 C5 -120.9(3) . . . . no
C2 C3 C4 C5 -6.1(4) . . . . no
C9 C3 C4 C5 122.4(3) . . . . no
N1 C3 C9 C10 91.8(3) . . . 5_445 no
C2 C3 C9 C10 -22.7(3) . . . 5_445 no
C4 C3 C9 C10 -153.0(3) . . . 5_445 no
C3 C4 C5 C6 6.5(5) . . . . no
C4 C5 C6 C1 -6.0(5) . . . . no
C4 C5 C6 C11 118.4(3) . . . . no
C1 C6 C11 N2 60.5(3) . . . . no
C1 C6 C11 N3 -178.7(3) . . . . no
C1 C6 C11 N4 -65.2(4) . . . . no
C5 C6 C11 N2 -65.2(3) . . . . no
C5 C6 C11 N3 55.6(3) . . . . no
C5 C6 C11 N4 169.2(3) . . . . no
